data_4131945
loop_
_publ_author_name
'Miloserdov, Fedor M.'
'Kirillova, Mariia S.'
'Muratore, Michael E.'
'Echavarren, Antonio M.'

_publ_section_title
;
 Unified Total Synthesis of Pyrroloazocine Indole Alkaloids Sheds Light on
 Their Biosynthetic Relationship.
;
_journal_issue 16
_journal_name_full 'Journal of the American Chemical Society'
_journal_page_first 5393
_journal_page_last 5400
_journal_paper_doi 10.1021/jacs.7b13484
_journal_volume 140
_journal_year 2018
_chemical_formula_sum 'C24 H26 N2 O7'
_chemical_formula_weight 454.47
_space_group_IT_number 2
_space_group_name_Hall '-P 1'
_space_group_name_H-M_alt 'P -1'
_symmetry_cell_setting triclinic
_symmetry_space_group_name_H-M 'P -1'
_atom_sites_solution_hydrogens geom
_audit_creation_method SHELXL-2014/7
_cell_angle_alpha 81.1902(10)
_cell_angle_beta 88.6152(10)
_cell_angle_gamma 89.8076(10)
_cell_formula_units_Z 2
_cell_length_a 6.8694(3)
_cell_length_b 10.0331(4)
_cell_length_c 15.3665(7)
_cell_measurement_reflns_used 9931
_cell_measurement_temperature 100(2)
_cell_measurement_theta_max 34.71
_cell_measurement_theta_min 2.27
_cell_volume 1046.28(8)
_computing_cell_refinement 'Bruker APEX2 v2011.4-0'
_computing_data_collection 'Bruker APEX2 v2011.4-0'
_computing_data_reduction 'Bruker SAINT V7.60A'
_computing_molecular_graphics 'Bruker SHELXTL'
_computing_publication_material 'Bruker SHELXTL'
_computing_structure_refinement 'SHELXL-2014 (Sheldrick, 2014)'
_computing_structure_solution Sir2011
_diffrn_ambient_temperature 100(2)
_diffrn_detector_area_resol_mean 512
_diffrn_detector_type '4K CCD area detector APEX II'
_diffrn_measured_fraction_theta_full 0.994
_diffrn_measured_fraction_theta_max 0.893
_diffrn_measurement_device_type 'APEX DUO Kappa 4-axis goniometer'
_diffrn_measurement_method
;
 Fullsphere data collection, phi and omega scans
;
_diffrn_measurement_specimen_support 'magnetic support with MicroMount'
_diffrn_radiation_monochromator 'Quazar MX Multilayer Optics'
_diffrn_radiation_type MoK\a
_diffrn_radiation_wavelength 0.71073
_diffrn_reflns_av_R_equivalents 0.0361
_diffrn_reflns_av_unetI/netI 0.0353
_diffrn_reflns_Laue_measured_fraction_full 0.994
_diffrn_reflns_Laue_measured_fraction_max 0.893
_diffrn_reflns_limit_h_max 8
_diffrn_reflns_limit_h_min -10
_diffrn_reflns_limit_k_max 16
_diffrn_reflns_limit_k_min -16
_diffrn_reflns_limit_l_max 24
_diffrn_reflns_limit_l_min -24
_diffrn_reflns_number 23783
_diffrn_reflns_point_group_measured_fraction_full 0.994
_diffrn_reflns_point_group_measured_fraction_max 0.893
_diffrn_reflns_theta_full 25.242
_diffrn_reflns_theta_max 35.126
_diffrn_reflns_theta_min 2.275
_diffrn_source 'Microfocus source E025 IuS'
_diffrn_source_current 0.6
_diffrn_source_power 50
_diffrn_source_size '0.2 mm x 0.2 mm fine focus'
_diffrn_source_type 'Bruker APEX DUO'
_exptl_absorpt_coefficient_mu 0.107
_exptl_absorpt_correction_T_max 0.997
_exptl_absorpt_correction_T_min 0.79
_exptl_absorpt_correction_type empirical
_exptl_absorpt_process_details
; 
 SADABS Version 2008/1 Bruker-Nonius
 Blessing, Acta Cryst. (1995) A51 33-38
;
_exptl_crystal_colour colourless
_exptl_crystal_density_diffrn 1.443
_exptl_crystal_description block
_exptl_crystal_F_000 480
_exptl_crystal_size_max 0.40
_exptl_crystal_size_mid 0.15
_exptl_crystal_size_min 0.03
_refine_diff_density_max 0.669
_refine_diff_density_min -0.282
_refine_diff_density_rms 0.063
_refine_ls_extinction_method none
_refine_ls_goodness_of_fit_ref 1.046
_refine_ls_hydrogen_treatment constr
_refine_ls_matrix_type full
_refine_ls_number_parameters 301
_refine_ls_number_reflns 8308
_refine_ls_number_restraints 0
_refine_ls_restrained_S_all 1.046
_refine_ls_R_factor_all 0.0485
_refine_ls_R_factor_gt 0.0417
_refine_ls_shift/su_max 0.001
_refine_ls_shift/su_mean 0.000
_refine_ls_structure_factor_coef Fsqd
_refine_ls_weighting_details 'w=1/[\s^2^(Fo^2^)+(0.0605P)^2^+0.3400P] where P=(Fo^2^+2Fc^2^)/3'
_refine_ls_weighting_scheme calc
_refine_ls_wR_factor_gt 0.1146
_refine_ls_wR_factor_ref 0.1202
_reflns_Friedel_coverage 0.000
_reflns_number_gt 7165
_reflns_number_total 8308
_reflns_threshold_expression 'I > 2\s(I)'
_cod_data_source_file ja7b13484_si_013.cif
_cod_data_source_block mo_KMS_G865_0m
_cod_depositor_comments
;
The following automatic conversions were performed:

data item '_symmetry_cell_setting' value 'Triclinic' was changed to
'triclinic' in accordance with the
/home/saulius/struct/COD-crude-data/automatic-downloads/DataCite-retrospective/ACS/depositions/lib/dictionaries/cif_core.dic
dictionary named 'cif_core.dic' version 2.4.2 last updated on
2011-04-26.

Automatic conversion script
Id: cif_fix_values 6909 2019-04-08 15:41:33Z antanas 
;
_cod_original_sg_symbol_H-M P-1
_cod_database_code 4131945
_shelx_shelxl_version_number 2014/7
_shelx_space_group_comment
;
The symmetry employed for this shelxl refinement is uniquely defined
by the following loop, which should always be used as a source of
symmetry information in preference to the above space-group names.
They are only intended as comments.
;
_shelx_estimated_absorpt_t_min 0.959
_shelx_estimated_absorpt_t_max 0.997

loop_
_space_group_symop_operation_xyz
'x, y, z'
'-x, -y, -z'

loop_
_atom_site_label
_atom_site_type_symbol
_atom_site_fract_x
_atom_site_fract_y
_atom_site_fract_z
_atom_site_U_iso_or_equiv
_atom_site_adp_type
_atom_site_occupancy
_atom_site_site_symmetry_order
_atom_site_calc_flag
_atom_site_refinement_flags_posn
_atom_site_refinement_flags_adp
N1 N 0.03349(11) 0.69118(7) 0.22056(4) 0.01047(12) Uani 1 1 d . .
N2 N 0.46651(11) 0.29289(7) 0.34285(5) 0.01214(13) Uani 1 1 d . .
O1 O 0.68606(11) 0.11646(7) 0.36655(5) 0.02017(14) Uani 1 1 d . .
O2 O -0.23367(10) 0.69396(7) 0.31339(4) 0.01659(13) Uani 1 1 d . .
O3 O -0.20077(10) 0.84580(7) 0.18955(4) 0.01735(13) Uani 1 1 d . .
O4 O -0.05386(10) 0.44458(8) 0.13687(5) 0.01822(13) Uani 1 1 d . .
O5 O 0.22404(10) 0.36085(7) 0.08804(4) 0.01596(13) Uani 1 1 d . .
O6 O 0.10678(11) 0.70230(7) 0.45200(5) 0.01867(14) Uani 1 1 d . .
O7 O 0.21241(11) 0.84761(7) 0.33487(5) 0.01792(13) Uani 1 1 d . .
C1 C 0.14627(12) 0.74837(8) 0.14616(5) 0.01032(13) Uani 1 1 d . .
C2 C 0.14329(13) 0.87811(8) 0.09771(5) 0.01293(14) Uani 1 1 d . .
H2 H 0.0583 0.9454 0.1141 0.016 Uiso 1 1 calc R U
C3 C 0.26901(13) 0.90578(9) 0.02442(6) 0.01458(15) Uani 1 1 d . .
H3 H 0.2681 0.9931 -0.0098 0.017 Uiso 1 1 calc R U
C4 C 0.39546(14) 0.80861(9) 0.00029(6) 0.01496(15) Uani 1 1 d . .
H4 H 0.4772 0.8291 -0.0507 0.018 Uiso 1 1 calc R U
C5 C 0.40246(13) 0.68083(9) 0.05104(5) 0.01309(14) Uani 1 1 d . .
H5 H 0.4901 0.6144 0.0356 0.016 Uiso 1 1 calc R U
C6 C 0.27910(12) 0.65253(8) 0.12443(5) 0.01043(13) Uani 1 1 d . .
C7 C 0.25482(12) 0.52013(8) 0.18769(5) 0.00956(13) Uani 1 1 d . .
C8 C 0.46025(12) 0.45695(8) 0.20329(5) 0.01104(13) Uani 1 1 d . .
H8A H 0.5280 0.4653 0.1451 0.013 Uiso 1 1 calc R U
H8B H 0.5320 0.5145 0.2385 0.013 Uiso 1 1 calc R U
C9 C 0.48499(13) 0.31137(8) 0.24770(5) 0.01240(14) Uani 1 1 d . .
H9A H 0.3862 0.2548 0.2249 0.015 Uiso 1 1 calc R U
H9B H 0.6150 0.2790 0.2311 0.015 Uiso 1 1 calc R U
C10 C 0.55854(13) 0.18777(8) 0.39325(6) 0.01377(15) Uani 1 1 d . .
C11 C 0.46954(14) 0.17724(9) 0.48288(6) 0.01492(15) Uani 1 1 d . .
H11 H 0.5080 0.1161 0.5330 0.018 Uiso 1 1 calc R U
C12 C 0.32705(13) 0.26736(9) 0.48159(5) 0.01359(15) Uani 1 1 d . .
H12 H 0.2464 0.2780 0.5311 0.016 Uiso 1 1 calc R U
C13 C 0.30925(12) 0.35073(8) 0.39150(5) 0.01124(14) Uani 1 1 d . .
C14 C 0.34990(13) 0.49859(8) 0.40347(5) 0.01300(14) Uani 1 1 d . .
H14A H 0.2890 0.5125 0.4604 0.016 Uiso 1 1 calc R U
H14B H 0.4923 0.5076 0.4092 0.016 Uiso 1 1 calc R U
C15 C 0.28369(12) 0.61619(8) 0.33318(5) 0.01017(13) Uani 1 1 d . .
H15 H 0.4009 0.6559 0.2990 0.012 Uiso 1 1 calc R U
C16 C 0.13690(12) 0.56956(8) 0.26761(5) 0.00936(13) Uani 1 1 d . .
C17 C 0.00115(12) 0.46522(8) 0.32162(5) 0.01117(14) Uani 1 1 d . .
H17A H -0.0493 0.5015 0.3742 0.013 Uiso 1 1 calc R U
H17B H -0.1112 0.4485 0.2856 0.013 Uiso 1 1 calc R U
C18 C 0.10722(13) 0.33262(8) 0.35081(5) 0.01216(14) Uani 1 1 d . .
H18A H 0.1259 0.2851 0.2993 0.015 Uiso 1 1 calc R U
H18B H 0.0243 0.2750 0.3948 0.015 Uiso 1 1 calc R U
C19 C -0.14142(12) 0.73948(8) 0.24720(5) 0.01115(14) Uani 1 1 d . .
C20 C -0.37612(14) 0.91135(10) 0.21538(6) 0.01802(17) Uani 1 1 d . .
H20A H -0.3870 1.0007 0.1797 0.027 Uiso 1 1 calc R U
H20B H -0.3705 0.9210 0.2778 0.027 Uiso 1 1 calc R U
H20C H -0.4897 0.8568 0.2061 0.027 Uiso 1 1 calc R U
C21 C 0.12139(13) 0.43692(8) 0.13755(5) 0.01123(14) Uani 1 1 d . .
C22 C 0.10734(15) 0.28689(10) 0.03443(7) 0.02071(19) Uani 1 1 d . .
H22A H 0.1924 0.2470 -0.0068 0.031 Uiso 1 1 calc R U
H22B H 0.0148 0.3484 0.0013 0.031 Uiso 1 1 calc R U
H22C H 0.0358 0.2151 0.0724 0.031 Uiso 1 1 calc R U
C23 C 0.19007(12) 0.72371(8) 0.38121(5) 0.01220(14) Uani 1 1 d . .
C24 C 0.11524(19) 0.95477(11) 0.37280(8) 0.0273(2) Uani 1 1 d . .
H24A H 0.1486 1.0420 0.3377 0.041 Uiso 1 1 calc R U
H24B H 0.1576 0.9533 0.4334 0.041 Uiso 1 1 calc R U
H24C H -0.0260 0.9413 0.3729 0.041 Uiso 1 1 calc R U

loop_
_atom_site_aniso_label
_atom_site_aniso_U_11
_atom_site_aniso_U_22
_atom_site_aniso_U_33
_atom_site_aniso_U_23
_atom_site_aniso_U_13
_atom_site_aniso_U_12
N1 0.0079(3) 0.0117(3) 0.0113(3) -0.0001(2) -0.0001(2) 0.0024(2)
N2 0.0114(3) 0.0132(3) 0.0114(3) -0.0006(2) -0.0012(2) 0.0042(2)
O1 0.0198(4) 0.0195(3) 0.0210(3) -0.0023(2) -0.0021(3) 0.0100(3)
O2 0.0132(3) 0.0199(3) 0.0150(3) 0.0018(2) 0.0033(2) 0.0051(2)
O3 0.0123(3) 0.0201(3) 0.0173(3) 0.0043(2) 0.0021(2) 0.0084(2)
O4 0.0102(3) 0.0265(3) 0.0200(3) -0.0094(3) -0.0028(2) 0.0005(2)
O5 0.0119(3) 0.0199(3) 0.0187(3) -0.0107(2) -0.0040(2) 0.0026(2)
O6 0.0175(3) 0.0229(3) 0.0166(3) -0.0068(2) 0.0025(2) 0.0025(2)
O7 0.0211(4) 0.0112(3) 0.0219(3) -0.0037(2) -0.0018(2) 0.0031(2)
C1 0.0080(3) 0.0122(3) 0.0106(3) -0.0011(2) -0.0010(2) 0.0004(2)
C2 0.0108(4) 0.0121(3) 0.0151(3) 0.0004(2) -0.0014(3) 0.0008(3)
C3 0.0124(4) 0.0138(3) 0.0162(3) 0.0021(3) -0.0011(3) -0.0008(3)
C4 0.0128(4) 0.0170(4) 0.0137(3) 0.0016(3) 0.0013(3) -0.0004(3)
C5 0.0114(4) 0.0150(3) 0.0125(3) -0.0011(3) 0.0011(3) 0.0007(3)
C6 0.0090(3) 0.0117(3) 0.0105(3) -0.0011(2) -0.0008(2) 0.0002(2)
C7 0.0080(3) 0.0108(3) 0.0099(3) -0.0016(2) -0.0012(2) 0.0005(2)
C8 0.0082(4) 0.0127(3) 0.0121(3) -0.0017(2) -0.0008(2) 0.0014(2)
C9 0.0122(4) 0.0130(3) 0.0120(3) -0.0017(2) -0.0011(3) 0.0031(3)
C10 0.0132(4) 0.0126(3) 0.0154(3) -0.0014(3) -0.0042(3) 0.0026(3)
C11 0.0160(4) 0.0141(3) 0.0139(3) 0.0007(3) -0.0036(3) 0.0021(3)
C12 0.0134(4) 0.0150(3) 0.0116(3) 0.0005(3) -0.0015(3) 0.0008(3)
C13 0.0101(4) 0.0127(3) 0.0107(3) -0.0009(2) -0.0008(2) 0.0022(2)
C14 0.0144(4) 0.0126(3) 0.0124(3) -0.0022(2) -0.0048(3) 0.0024(3)
C15 0.0086(3) 0.0115(3) 0.0107(3) -0.0024(2) -0.0011(2) 0.0012(2)
C16 0.0075(3) 0.0106(3) 0.0100(3) -0.0013(2) -0.0012(2) 0.0017(2)
C17 0.0082(4) 0.0124(3) 0.0124(3) -0.0005(2) -0.0004(2) 0.0002(2)
C18 0.0105(4) 0.0121(3) 0.0135(3) -0.0004(2) -0.0016(3) 0.0004(3)
C19 0.0090(4) 0.0128(3) 0.0118(3) -0.0018(2) -0.0020(2) 0.0022(2)
C20 0.0124(4) 0.0190(4) 0.0213(4) 0.0007(3) 0.0012(3) 0.0073(3)
C21 0.0111(4) 0.0119(3) 0.0107(3) -0.0014(2) -0.0017(2) 0.0003(2)
C22 0.0174(5) 0.0230(4) 0.0256(4) -0.0144(3) -0.0092(3) 0.0036(3)
C23 0.0088(4) 0.0142(3) 0.0144(3) -0.0044(3) -0.0031(3) 0.0016(3)
C24 0.0295(6) 0.0168(4) 0.0383(6) -0.0119(4) -0.0054(4) 0.0089(4)

loop_
_atom_type_symbol
_atom_type_description
_atom_type_scat_dispersion_real
_atom_type_scat_dispersion_imag
_atom_type_scat_source
C C 0.0033 0.0016 'International Tables Vol C Tables 4.2.6.8 and 6.1.1.4'
H H 0.0000 0.0000 'International Tables Vol C Tables 4.2.6.8 and 6.1.1.4'
N N 0.0061 0.0033 'International Tables Vol C Tables 4.2.6.8 and 6.1.1.4'
O O 0.0106 0.0060 'International Tables Vol C Tables 4.2.6.8 and 6.1.1.4'

loop_
_geom_angle_atom_site_label_1
_geom_angle_atom_site_label_2
_geom_angle_atom_site_label_3
_geom_angle
C19 N1 C1 125.69(7)
C19 N1 C16 124.87(7)
C1 N1 C16 109.43(6)
C10 N2 C9 120.55(7)
C10 N2 C13 112.56(7)
C9 N2 C13 124.11(7)
C19 O3 C20 115.32(7)
C21 O5 C22 114.66(7)
C23 O7 C24 115.01(8)
C6 C1 C2 120.54(8)
C6 C1 N1 109.06(7)
C2 C1 N1 130.38(8)
C3 C2 C1 117.95(8)
C4 C3 C2 121.57(8)
C3 C4 C5 120.03(8)
C6 C5 C4 118.88(8)
C5 C6 C1 120.90(7)
C5 C6 C7 128.56(8)
C1 C6 C7 110.44(7)
C6 C7 C21 103.07(6)
C6 C7 C8 107.72(6)
C21 C7 C8 113.11(6)
C6 C7 C16 101.20(6)
C21 C7 C16 110.12(7)
C8 C7 C16 119.55(6)
C9 C8 C7 121.16(7)
N2 C9 C8 114.19(7)
O1 C10 N2 125.38(8)
O1 C10 C11 128.37(8)
N2 C10 C11 106.23(7)
C12 C11 C10 108.75(7)
C11 C12 C13 111.59(8)
N2 C13 C12 100.76(6)
N2 C13 C14 112.73(7)
C12 C13 C14 106.15(6)
N2 C13 C18 111.54(7)
C12 C13 C18 112.10(7)
C14 C13 C18 112.82(7)
C15 C14 C13 120.08(6)
C23 C15 C14 107.91(6)
C23 C15 C16 110.15(7)
C14 C15 C16 112.44(6)
N1 C16 C17 114.09(7)
N1 C16 C15 109.07(6)
C17 C16 C15 107.03(6)
N1 C16 C7 100.94(6)
C17 C16 C7 116.13(6)
C15 C16 C7 109.37(6)
C18 C17 C16 111.29(7)
C17 C18 C13 113.69(7)
O2 C19 O3 123.40(8)
O2 C19 N1 125.59(8)
O3 C19 N1 111.01(7)
O4 C21 O5 122.95(8)
O4 C21 C7 125.04(8)
O5 C21 C7 111.81(7)
O6 C23 O7 123.24(8)
O6 C23 C15 125.28(8)
O7 C23 C15 111.48(7)

loop_
_geom_bond_atom_site_label_1
_geom_bond_atom_site_label_2
_geom_bond_distance
N1 C19 1.3708(11)
N1 C1 1.4127(11)
N1 C16 1.5049(10)
N2 C10 1.3714(11)
N2 C9 1.4479(11)
N2 C13 1.4670(11)
O1 C10 1.2312(11)
O2 C19 1.2137(10)
O3 C19 1.3469(10)
O3 C20 1.4465(11)
O4 C21 1.2062(11)
O5 C21 1.3443(11)
O5 C22 1.4475(11)
O6 C23 1.2066(11)
O7 C23 1.3420(11)
O7 C24 1.4524(12)
C1 C6 1.3952(12)
C1 C2 1.3974(11)
C2 C3 1.3965(13)
C3 C4 1.3899(13)
C4 C5 1.3961(12)
C5 C6 1.3885(12)
C6 C7 1.5282(11)
C7 C21 1.5384(11)
C7 C8 1.5539(11)
C7 C16 1.5956(11)
C8 C9 1.5253(11)
C10 C11 1.4822(13)
C11 C12 1.3287(13)
C12 C13 1.5113(11)
C13 C14 1.5497(12)
C13 C18 1.5583(12)
C14 C15 1.5477(11)
C15 C23 1.5291(12)
C15 C16 1.5645(11)
C16 C17 1.5354(11)
C17 C18 1.5260(12)

loop_
_geom_torsion_atom_site_label_1
_geom_torsion_atom_site_label_2
_geom_torsion_atom_site_label_3
_geom_torsion_atom_site_label_4
_geom_torsion
C19 N1 C1 C6 -161.91(8)
C16 N1 C1 C6 19.13(9)
C19 N1 C1 C2 19.51(13)
C16 N1 C1 C2 -159.44(8)
C6 C1 C2 C3 3.59(12)
N1 C1 C2 C3 -177.98(8)
C1 C2 C3 C4 -0.71(13)
C2 C3 C4 C5 -1.66(13)
C3 C4 C5 C6 1.14(13)
C4 C5 C6 C1 1.74(12)
C4 C5 C6 C7 177.64(8)
C2 C1 C6 C5 -4.17(12)
N1 C1 C6 C5 177.09(7)
C2 C1 C6 C7 179.25(7)
N1 C1 C6 C7 0.51(9)
C5 C6 C7 C21 -80.35(10)
C1 C6 C7 C21 95.89(8)
C5 C6 C7 C8 39.47(11)
C1 C6 C7 C8 -144.29(7)
C5 C6 C7 C16 165.70(8)
C1 C6 C7 C16 -18.06(8)
C6 C7 C8 C9 -167.25(7)
C21 C7 C8 C9 -54.01(9)
C16 C7 C8 C9 78.21(9)
C10 N2 C9 C8 -153.23(8)
C13 N2 C9 C8 47.07(11)
C7 C8 C9 N2 -80.54(9)
C9 N2 C10 O1 12.98(14)
C13 N2 C10 O1 174.85(9)
C9 N2 C10 C11 -165.49(7)
C13 N2 C10 C11 -3.62(10)
O1 C10 C11 C12 -175.17(9)
N2 C10 C11 C12 3.24(10)
C10 C11 C12 C13 -1.67(10)
C10 N2 C13 C12 2.58(9)
C9 N2 C13 C12 163.70(8)
C10 N2 C13 C14 115.32(8)
C9 N2 C13 C14 -83.56(9)
C10 N2 C13 C18 -116.55(8)
C9 N2 C13 C18 44.57(10)
C11 C12 C13 N2 -0.42(9)
C11 C12 C13 C14 -118.09(8)
C11 C12 C13 C18 118.30(8)
N2 C13 C14 C15 89.46(9)
C12 C13 C14 C15 -161.14(8)
C18 C13 C14 C15 -37.99(11)
C13 C14 C15 C23 135.40(8)
C13 C14 C15 C16 13.72(11)
C19 N1 C16 C17 26.60(10)
C1 N1 C16 C17 -154.43(6)
C19 N1 C16 C15 -93.00(9)
C1 N1 C16 C15 85.97(7)
C19 N1 C16 C7 151.90(7)
C1 N1 C16 C7 -29.14(8)
C23 C15 C16 N1 42.29(8)
C14 C15 C16 N1 162.68(7)
C23 C15 C16 C17 -81.60(8)
C14 C15 C16 C17 38.79(9)
C23 C15 C16 C7 151.83(6)
C14 C15 C16 C7 -87.78(8)
C6 C7 C16 N1 27.07(7)
C21 C7 C16 N1 -81.47(7)
C8 C7 C16 N1 145.03(7)
C6 C7 C16 C17 150.98(6)
C21 C7 C16 C17 42.44(9)
C8 C7 C16 C17 -91.06(8)
C6 C7 C16 C15 -87.81(7)
C21 C7 C16 C15 163.65(6)
C8 C7 C16 C15 30.15(9)
N1 C16 C17 C18 167.62(6)
C15 C16 C17 C18 -71.63(8)
C7 C16 C17 C18 50.82(9)
C16 C17 C18 C13 47.34(9)
N2 C13 C18 C17 -121.57(7)
C12 C13 C18 C17 126.28(8)
C14 C13 C18 C17 6.51(10)
C20 O3 C19 O2 5.23(13)
C20 O3 C19 N1 -175.05(7)
C1 N1 C19 O2 -176.33(8)
C16 N1 C19 O2 2.47(13)
C1 N1 C19 O3 3.95(11)
C16 N1 C19 O3 -177.25(7)
C22 O5 C21 O4 -0.82(12)
C22 O5 C21 C7 -175.99(7)
C6 C7 C21 O4 -83.75(10)
C8 C7 C21 O4 160.23(8)
C16 C7 C21 O4 23.55(11)
C6 C7 C21 O5 91.30(8)
C8 C7 C21 O5 -24.72(9)
C16 C7 C21 O5 -161.40(6)
C24 O7 C23 O6 -4.66(13)
C24 O7 C23 C15 175.67(8)
C14 C15 C23 O6 -29.18(11)
C16 C15 C23 O6 93.91(10)
C14 C15 C23 O7 150.49(7)
C16 C15 C23 O7 -86.42(8)
